data_4108942
loop_
_publ_author_name
'Jeremy M. Richter'
'Yoshihiro Ishihara'
'Takeshi Masuda'
'Brandon W. Whitefield'
'Tom\'as Llamas'
'Antti Pohjakallio'
'Phil S. Baran'

_publ_section_title
;
 Enantiospecific Total Synthesis of the Hapalindoles, Fischerindoles, and
 Welwitindolinones via a Redox Economic Approach
;
_journal_name_full 'Journal of the American Chemical Society'
_journal_page_first 17938
_journal_page_last 17954
_journal_paper_doi 10.1021/ja806981k
_journal_volume 130
_journal_year 2008
_chemical_formula_sum 'C21 H21 Cl N2 S'
_chemical_formula_weight 368.91
_chemical_name_systematic
; 
 ? 
;
_space_group_IT_number 4
_symmetry_cell_setting monoclinic
_symmetry_space_group_name_Hall 'P 2yb'
_symmetry_space_group_name_H-M 'P 1 21 1'
_atom_sites_solution_hydrogens geom
_atom_sites_solution_primary direct
_atom_sites_solution_secondary difmap
_audit_creation_method SHELXL-97
_cell_angle_alpha 90.00
_cell_angle_beta 100.64(3)
_cell_angle_gamma 90.00
_cell_formula_units_Z 2
_cell_length_a 7.4638(15)
_cell_length_b 12.957(3)
_cell_length_c 10.290(2)
_cell_measurement_reflns_used 3554
_cell_measurement_temperature 296(2)
_cell_measurement_theta_max 26.80
_cell_measurement_theta_min 2.55
_cell_volume 978.0(4)
_computing_cell_refinement 'Bruker SAINT+'
_computing_data_collection 'Bruker SMART'
_computing_data_reduction 'Bruker SAINT+'
_computing_molecular_graphics 'Bruker SHELXTL'
_computing_publication_material 'Bruker SHELXTL'
_computing_structure_refinement 'SHELXL-97 (Sheldrick, 1997)'
_computing_structure_solution 'SHELXS-97 (Sheldrick, 1997)'
_diffrn_ambient_temperature 296(2)
_diffrn_measured_fraction_theta_full 0.999
_diffrn_measured_fraction_theta_max 0.999
_diffrn_measurement_device_type 'CCD area detector'
_diffrn_measurement_method 'phi and omega scans'
_diffrn_radiation_monochromator graphite
_diffrn_radiation_source 'fine-focus sealed tube'
_diffrn_radiation_type MoK\a
_diffrn_radiation_wavelength 0.71073
_diffrn_reflns_av_R_equivalents 0.0238
_diffrn_reflns_av_sigmaI/netI 0.0342
_diffrn_reflns_limit_h_max 8
_diffrn_reflns_limit_h_min -8
_diffrn_reflns_limit_k_max 14
_diffrn_reflns_limit_k_min -15
_diffrn_reflns_limit_l_max 12
_diffrn_reflns_limit_l_min -12
_diffrn_reflns_number 7296
_diffrn_reflns_theta_full 25.00
_diffrn_reflns_theta_max 25.00
_diffrn_reflns_theta_min 2.01
_diffrn_standards_decay_% 1
_exptl_absorpt_coefficient_mu 0.308
_exptl_absorpt_correction_T_max 0.9670
_exptl_absorpt_correction_T_min 0.9326
_exptl_absorpt_correction_type multi-scan
_exptl_absorpt_process_details 'SADABS (SHeldrick, 1999)'
_exptl_crystal_colour Colorless
_exptl_crystal_density_diffrn 1.253
_exptl_crystal_density_meas 0
_exptl_crystal_description Parallelepiped
_exptl_crystal_F_000 388
_exptl_crystal_size_max 0.23
_exptl_crystal_size_mid 0.17
_exptl_crystal_size_min 0.11
_refine_diff_density_max 0.365
_refine_diff_density_min -0.135
_refine_diff_density_rms 0.039
_refine_ls_abs_structure_details 'Flack H D (1983), Acta Cryst. A39, 876-881'
_refine_ls_abs_structure_Flack 0.09(9)
_refine_ls_extinction_method none
_refine_ls_goodness_of_fit_ref 1.057
_refine_ls_hydrogen_treatment constr
_refine_ls_matrix_type full
_refine_ls_number_parameters 229
_refine_ls_number_reflns 3364
_refine_ls_number_restraints 1
_refine_ls_restrained_S_all 1.057
_refine_ls_R_factor_all 0.0573
_refine_ls_R_factor_gt 0.0481
_refine_ls_shift/su_max 0.011
_refine_ls_shift/su_mean 0.001
_refine_ls_structure_factor_coef Fsqd
_refine_ls_weighting_details 'calc w=1/[\s^2^(Fo^2^)+(0.0700P)^2^+0.0350P] where P=(Fo^2^+2Fc^2^)/3'
_refine_ls_weighting_scheme calc
_refine_ls_wR_factor_gt 0.1173
_refine_ls_wR_factor_ref 0.1231
_reflns_number_gt 2866
_reflns_number_total 3364
_reflns_threshold_expression >2sigma(I)
_cod_data_source_file ja806981k_si_004.cif
_cod_data_source_block jrich
_cod_depositor_comments
;
The following automatic conversions were performed:

'_refine_ls_hydrogen_treatment' value 'constr.' was replaced with the
value 'constr' as specified in the replacement file
'src/cod-tools/trunk/data/replacement-values/replacement_values.lst'.

Automatic conversion script
Id: cif_fix_values 5376 2017-05-30 11:51:03Z andrius 
;
_cod_original_cell_volume 978.1(3)
_cod_database_code 4108942

loop_
_symmetry_equiv_pos_as_xyz
'x, y, z'
'-x, y+1/2, -z'

loop_
_atom_site_label
_atom_site_type_symbol
_atom_site_fract_x
_atom_site_fract_y
_atom_site_fract_z
_atom_site_U_iso_or_equiv
_atom_site_adp_type
_atom_site_occupancy
_atom_site_symmetry_multiplicity
_atom_site_calc_flag
_atom_site_refinement_flags
Cl1 Cl 1.01972(16) 0.33921(12) 0.23407(15) 0.1232(5) Uani 1 1 d .
S1 S 0.16421(13) 0.53173(9) -0.18737(8) 0.0814(3) Uani 1 1 d .
N1 N 0.2635(4) 0.6202(2) 0.5072(3) 0.0702(8) Uani 1 1 d .
H1 H 0.2527 0.6219 0.5890 0.084 Uiso 1 1 calc R
N2 N 0.4004(3) 0.5189(2) 0.0513(2) 0.0561(6) Uani 1 1 d .
C1 C 0.1126(5) 0.6830(3) 0.1662(3) 0.0650(8) Uani 1 1 d .
H1A H 0.1536 0.6725 0.0872 0.078 Uiso 1 1 calc R
C2 C -0.0457(6) 0.7367(3) 0.1682(4) 0.0830(11) Uani 1 1 d .
H2 H -0.1126 0.7610 0.0888 0.100 Uiso 1 1 calc R
C3 C -0.1093(6) 0.7559(3) 0.2844(5) 0.0857(11) Uani 1 1 d .
H3 H -0.2164 0.7931 0.2821 0.103 Uiso 1 1 calc R
C4 C -0.0141(6) 0.7199(3) 0.4033(4) 0.0798(11) Uani 1 1 d .
H4 H -0.0552 0.7327 0.4817 0.096 Uiso 1 1 calc R
C5 C 0.1441(5) 0.6642(2) 0.4033(3) 0.0603(8) Uani 1 1 d .
C6 C 0.2107(4) 0.6446(2) 0.2852(3) 0.0533(7) Uani 1 1 d .
C7 C 0.3765(4) 0.5866(2) 0.3257(3) 0.0514(7) Uani 1 1 d .
C8 C 0.4003(4) 0.5741(3) 0.4588(3) 0.0595(8) Uani 1 1 d .
C9 C 0.5581(5) 0.5087(3) 0.5189(3) 0.0722(10) Uani 1 1 d .
C10 C 0.6627(4) 0.5076(3) 0.3989(3) 0.0616(8) Uani 1 1 d .
H10 H 0.7440 0.5675 0.4114 0.074 Uiso 1 1 calc R
C11 C 0.5201(4) 0.5309(2) 0.2779(2) 0.0504(6) Uani 1 1 d .
C12 C 0.5360(4) 0.4968(2) 0.1576(3) 0.0502(7) Uani 1 1 d .
C13 C 0.6878(4) 0.4269(3) 0.1281(3) 0.0611(8) Uani 1 1 d .
C14 C 0.8443(4) 0.4327(3) 0.2490(4) 0.0710(9) Uani 1 1 d .
H14 H 0.8987 0.5016 0.2504 0.085 Uiso 1 1 calc R
C15 C 0.7804(5) 0.4169(3) 0.3802(4) 0.0790(10) Uani 1 1 d .
H15A H 0.7114 0.3533 0.3783 0.095 Uiso 1 1 calc R
H15B H 0.8843 0.4130 0.4523 0.095 Uiso 1 1 calc R
C16 C 0.6726(7) 0.5539(5) 0.6433(4) 0.1142(18) Uani 1 1 d .
H16A H 0.7156 0.6210 0.6241 0.137 Uiso 1 1 calc R
H16B H 0.7748 0.5096 0.6737 0.137 Uiso 1 1 calc R
H16C H 0.5998 0.5597 0.7107 0.137 Uiso 1 1 calc R
C17 C 0.4928(6) 0.4004(3) 0.5475(5) 0.0967(14) Uani 1 1 d .
H17A H 0.4174 0.4045 0.6134 0.116 Uiso 1 1 calc R
H17B H 0.5963 0.3573 0.5791 0.116 Uiso 1 1 calc R
H17C H 0.4238 0.3714 0.4678 0.116 Uiso 1 1 calc R
C18 C 0.3040(4) 0.5226(2) -0.0513(3) 0.0526(6) Uani 1 1 d .
C19 C 0.7570(5) 0.4652(3) 0.0043(4) 0.0838(11) Uani 1 1 d .
H19A H 0.8565 0.4225 -0.0106 0.101 Uiso 1 1 calc R
H19B H 0.7978 0.5353 0.0174 0.101 Uiso 1 1 calc R
H19C H 0.6599 0.4615 -0.0711 0.101 Uiso 1 1 calc R
C20 C 0.6159(6) 0.3177(3) 0.1041(4) 0.0797(10) Uani 1 1 d .
H20 H 0.6889 0.2735 0.0652 0.096 Uiso 1 1 calc R
C21 C 0.4718(7) 0.2780(4) 0.1292(6) 0.1117(16) Uani 1 1 d .
H21A H 0.3921 0.3175 0.1681 0.134 Uiso 1 1 calc R
H21B H 0.4452 0.2091 0.1087 0.134 Uiso 1 1 calc R

loop_
_atom_site_aniso_label
_atom_site_aniso_U_11
_atom_site_aniso_U_22
_atom_site_aniso_U_33
_atom_site_aniso_U_23
_atom_site_aniso_U_13
_atom_site_aniso_U_12
Cl1 0.0771(6) 0.1727(13) 0.1241(10) 0.0323(9) 0.0296(6) 0.0568(8)
S1 0.0804(6) 0.1056(7) 0.0516(4) 0.0090(5) -0.0047(4) -0.0166(6)
N1 0.087(2) 0.0820(19) 0.0469(14) -0.0077(13) 0.0273(14) -0.0131(17)
N2 0.0649(14) 0.0629(15) 0.0390(11) 0.0003(11) 0.0056(10) 0.0061(13)
C1 0.077(2) 0.0570(18) 0.0658(19) 0.0075(15) 0.0269(17) 0.0116(17)
C2 0.085(3) 0.074(2) 0.092(3) 0.014(2) 0.019(2) 0.021(2)
C3 0.088(3) 0.066(2) 0.111(3) 0.002(2) 0.040(3) 0.019(2)
C4 0.089(3) 0.068(2) 0.095(3) -0.024(2) 0.052(2) -0.011(2)
C5 0.074(2) 0.0542(18) 0.0598(18) -0.0131(15) 0.0300(16) -0.0089(16)
C6 0.0605(18) 0.0431(16) 0.0593(17) -0.0018(12) 0.0193(14) -0.0048(13)
C7 0.0602(17) 0.0511(16) 0.0442(14) -0.0016(12) 0.0131(13) -0.0087(14)
C8 0.0618(19) 0.073(2) 0.0456(15) -0.0012(14) 0.0135(14) -0.0122(16)
C9 0.069(2) 0.101(3) 0.0472(15) 0.0122(17) 0.0100(14) -0.012(2)
C10 0.0532(16) 0.082(2) 0.0496(15) 0.0128(15) 0.0085(12) -0.0088(16)
C11 0.0516(14) 0.0522(16) 0.0482(14) 0.0091(14) 0.0113(11) -0.0066(14)
C12 0.0525(16) 0.0530(17) 0.0466(14) 0.0078(12) 0.0131(12) 0.0019(13)
C13 0.0598(18) 0.064(2) 0.0635(18) 0.0090(15) 0.0209(15) 0.0050(15)
C14 0.0529(17) 0.083(2) 0.079(2) 0.0183(19) 0.0148(16) 0.0159(17)
C15 0.0583(18) 0.107(3) 0.070(2) 0.026(2) 0.0085(16) 0.013(2)
C16 0.098(3) 0.191(6) 0.0481(18) -0.006(3) -0.0008(18) -0.010(3)
C17 0.093(3) 0.107(3) 0.098(3) 0.047(2) 0.038(2) 0.008(3)
C18 0.0586(16) 0.0495(16) 0.0541(15) 0.0029(15) 0.0221(13) 0.0006(15)
C19 0.077(2) 0.109(3) 0.074(2) 0.011(2) 0.0369(19) 0.010(2)
C20 0.079(2) 0.065(2) 0.102(3) -0.0015(19) 0.035(2) 0.011(2)
C21 0.104(3) 0.079(3) 0.158(5) -0.001(3) 0.038(3) -0.002(3)

loop_
_atom_type_symbol
_atom_type_description
_atom_type_scat_dispersion_real
_atom_type_scat_dispersion_imag
_atom_type_scat_source
C C 0.0033 0.0016 'International Tables Vol C Tables 4.2.6.8 and 6.1.1.4'
H H 0.0000 0.0000 'International Tables Vol C Tables 4.2.6.8 and 6.1.1.4'
N N 0.0061 0.0033 'International Tables Vol C Tables 4.2.6.8 and 6.1.1.4'
S S 0.1246 0.1234 'International Tables Vol C Tables 4.2.6.8 and 6.1.1.4'
Cl Cl 0.1484 0.1585 'International Tables Vol C Tables 4.2.6.8 and 6.1.1.4'

loop_
_geom_angle_atom_site_label_1
_geom_angle_atom_site_label_2
_geom_angle_atom_site_label_3
_geom_angle
C8 N1 C5 108.6(3)
C18 N2 C12 166.0(3)
C2 C1 C6 118.7(3)
C1 C2 C3 122.3(4)
C4 C3 C2 120.1(4)
C3 C4 C5 118.5(3)
N1 C5 C4 130.0(3)
N1 C5 C6 108.2(3)
C4 C5 C6 121.8(3)
C1 C6 C5 118.5(3)
C1 C6 C7 136.2(3)
C5 C6 C7 105.3(3)
C8 C7 C6 107.4(3)
C8 C7 C11 108.3(3)
C6 C7 C11 144.0(2)
N1 C8 C7 110.6(3)
N1 C8 C9 133.6(3)
C7 C8 C9 115.7(3)
C8 C9 C16 114.1(3)
C8 C9 C17 110.2(3)
C16 C9 C17 110.0(4)
C8 C9 C10 98.5(2)
C16 C9 C10 112.3(3)
C17 C9 C10 111.3(3)
C15 C10 C11 113.0(3)
C15 C10 C9 119.5(3)
C11 C10 C9 105.5(2)
C12 C11 C7 132.3(3)
C12 C11 C10 121.7(3)
C7 C11 C10 105.8(2)
C11 C12 N2 119.2(3)
C11 C12 C13 125.1(3)
N2 C12 C13 115.5(2)
C20 C13 C12 109.4(3)
C20 C13 C19 109.1(3)
C12 C13 C19 110.4(3)
C20 C13 C14 111.6(3)
C12 C13 C14 106.9(3)
C19 C13 C14 109.4(3)
C15 C14 C13 113.2(3)
C15 C14 Cl1 109.5(2)
C13 C14 Cl1 110.5(3)
C10 C15 C14 107.1(3)
N2 C18 S1 176.5(3)
C21 C20 C13 129.6(4)

loop_
_geom_bond_atom_site_label_1
_geom_bond_atom_site_label_2
_geom_bond_distance
Cl1 C14 1.811(4)
S1 C18 1.588(3)
N1 C8 1.355(4)
N1 C5 1.382(4)
N2 C18 1.164(3)
N2 C12 1.376(4)
C1 C2 1.374(5)
C1 C6 1.397(4)
C2 C3 1.389(6)
C3 C4 1.377(6)
C4 C5 1.384(5)
C5 C6 1.418(4)
C6 C7 1.442(4)
C7 C8 1.358(4)
C7 C11 1.451(4)
C8 C9 1.490(5)
C9 C16 1.519(5)
C9 C17 1.532(6)
C9 C10 1.578(4)
C10 C15 1.500(5)
C10 C11 1.511(4)
C11 C12 1.340(4)
C12 C13 1.524(4)
C13 C20 1.518(5)
C13 C19 1.542(5)
C13 C14 1.543(5)
C14 C15 1.526(5)
C20 C21 1.261(6)

loop_
_geom_torsion_atom_site_label_1
_geom_torsion_atom_site_label_2
_geom_torsion_atom_site_label_3
_geom_torsion_atom_site_label_4
_geom_torsion
C6 C1 C2 C3 1.4(6)
C1 C2 C3 C4 -0.7(6)
C2 C3 C4 C5 -0.4(6)
C8 N1 C5 C4 -179.5(3)
C8 N1 C5 C6 -0.2(3)
C3 C4 C5 N1 179.9(3)
C3 C4 C5 C6 0.7(5)
C2 C1 C6 C5 -1.1(5)
C2 C1 C6 C7 -179.9(3)
N1 C5 C6 C1 -179.3(3)
C4 C5 C6 C1 0.1(5)
N1 C5 C6 C7 -0.1(3)
C4 C5 C6 C7 179.2(3)
C1 C6 C7 C8 179.3(4)
C5 C6 C7 C8 0.4(3)
C1 C6 C7 C11 -6.9(7)
C5 C6 C7 C11 174.2(4)
C5 N1 C8 C7 0.4(4)
C5 N1 C8 C9 -174.6(3)
C6 C7 C8 N1 -0.5(3)
C11 C7 C8 N1 -176.7(3)
C6 C7 C8 C9 175.5(3)
C11 C7 C8 C9 -0.7(4)
N1 C8 C9 C16 -50.8(5)
C7 C8 C9 C16 134.4(3)
N1 C8 C9 C17 73.5(5)
C7 C8 C9 C17 -101.3(3)
N1 C8 C9 C10 -170.1(3)
C7 C8 C9 C10 15.1(3)
C8 C9 C10 C15 -151.5(3)
C16 C9 C10 C15 87.9(4)
C17 C9 C10 C15 -35.9(4)
C8 C9 C10 C11 -22.9(3)
C16 C9 C10 C11 -143.4(4)
C17 C9 C10 C11 92.8(3)
C8 C7 C11 C12 161.0(3)
C6 C7 C11 C12 -12.8(6)
C8 C7 C11 C10 -15.2(3)
C6 C7 C11 C10 171.1(4)
C15 C10 C11 C12 -20.0(4)
C9 C10 C11 C12 -152.4(3)
C15 C10 C11 C7 156.6(3)
C9 C10 C11 C7 24.3(3)
C7 C11 C12 N2 3.2(5)
C10 C11 C12 N2 178.9(3)
C7 C11 C12 C13 -171.7(3)
C10 C11 C12 C13 3.9(4)
C18 N2 C12 C11 -167.4(11)
C18 N2 C12 C13 8.0(13)
C11 C12 C13 C20 103.2(4)
N2 C12 C13 C20 -71.9(3)
C11 C12 C13 C19 -136.7(3)
N2 C12 C13 C19 48.2(4)
C11 C12 C13 C14 -17.8(4)
N2 C12 C13 C14 167.1(3)
C20 C13 C14 C15 -70.5(4)
C12 C13 C14 C15 49.1(4)
C19 C13 C14 C15 168.6(3)
C20 C13 C14 Cl1 52.7(3)
C12 C13 C14 Cl1 172.4(2)
C19 C13 C14 Cl1 -68.1(4)
C11 C10 C15 C14 48.5(4)
C9 C10 C15 C14 173.6(3)
C13 C14 C15 C10 -66.7(4)
Cl1 C14 C15 C10 169.6(3)
C12 N2 C18 S1 170(4)
C12 C13 C20 C21 -14.6(6)
C19 C13 C20 C21 -135.5(5)
C14 C13 C20 C21 103.5(5)
